data_7045704
loop_
_publ_author_name
'Dong, Shunxi'
'Wang, Long'
'Wang, Tongdao'
'Daniliuc, Constantin G.'
'Brinkk\"otter, Melanie'
'Eckert, Hellmut'
'Kehr, Gerald'
'Erker, Gerhard'

_publ_section_title
;
 Formation and reactions of active five-membered phosphane/borane
 frustrated Lewis pair ring systems.
;
_journal_issue 13
_journal_name_full 'Dalton transactions (Cambridge, England : 2003)'
_journal_page_first 4449
_journal_page_last 4454
_journal_paper_doi 10.1039/c8dt00672e
_journal_volume 47
_journal_year 2018
_chemical_formula_sum 'C64 H78 B2 F10 P2'
_chemical_formula_weight 1120.82
_space_group_crystal_system triclinic
_space_group_IT_number 2
_space_group_name_Hall '-P 1'
_space_group_name_H-M_alt 'P -1'
_symmetry_space_group_name_Hall '-P 1'
_symmetry_space_group_name_H-M 'P -1'
_atom_sites_solution_hydrogens geom
_audit_update_record
;
2017-12-18 deposited with the CCDC.
2018-02-21 downloaded from the CCDC.
;
_cell_angle_alpha 86.0520(10)
_cell_angle_beta 70.2850(10)
_cell_angle_gamma 66.5020(10)
_cell_formula_units_Z 1
_cell_length_a 10.8445(3)
_cell_length_b 11.9200(3)
_cell_length_c 13.1484(3)
_cell_measurement_reflns_used 6826
_cell_measurement_temperature 100.(2)
_cell_measurement_theta_max 66.6205
_cell_measurement_theta_min 3.5813
_cell_volume 1463.09(7)
_computing_cell_refinement 'SAINT V8.37A (Bruker AXS Inc., 2015)'
_computing_data_collection 'APEX2 v.2014.1-----1 (Bruker AXS Inc., 2014)'
_computing_data_reduction 'SAINT V8.37A (Bruker AXS Inc., 2015)'
_computing_molecular_graphics 'APEX2 v.2014.1-----1 (Bruker AXS Inc., 2014)'
_computing_publication_material 'APEX2 v.2014.1-----1 (Bruker AXS Inc., 2014)'
_computing_structure_refinement 'SHELXL-2014/7 (Sheldrick, 2014)'
_computing_structure_solution 'SHELXL-2014/7 (Sheldrick, 2014)'
_diffrn_ambient_temperature 100.(2)
_diffrn_detector_area_resol_mean 8.3333
_diffrn_measured_fraction_theta_full 0.963
_diffrn_measured_fraction_theta_max 0.963
_diffrn_measurement_device_type 'KappaCCD APEXII'
_diffrn_measurement_method 'phi / omega scans'
_diffrn_radiation_monochromator graphite
_diffrn_radiation_type 'CuK\a '
_diffrn_radiation_wavelength 1.54178
_diffrn_reflns_av_R_equivalents 0.0361
_diffrn_reflns_av_unetI/netI 0.0411
_diffrn_reflns_limit_h_max 12
_diffrn_reflns_limit_h_min -12
_diffrn_reflns_limit_k_max 14
_diffrn_reflns_limit_k_min -14
_diffrn_reflns_limit_l_max 15
_diffrn_reflns_limit_l_min -15
_diffrn_reflns_number 13797
_diffrn_reflns_theta_full 66.67
_diffrn_reflns_theta_max 66.67
_diffrn_reflns_theta_min 3.58
_diffrn_source 'fine--focus sealed tube'
_exptl_absorpt_coefficient_mu 1.273
_exptl_absorpt_correction_T_max 0.95
_exptl_absorpt_correction_T_min 0.79
_exptl_absorpt_correction_type multi-scan
_exptl_absorpt_process_details
;
'Bruker AXS (2014). SADABS, Version 2014/2, Bruker AXS Inc., Madison,
Wisconsin, USA.'
;
_exptl_crystal_colour colourless
_exptl_crystal_density_diffrn 1.272
_exptl_crystal_density_method 'not measured'
_exptl_crystal_description plate
_exptl_crystal_F_000 592
_exptl_crystal_size_max 0.180
_exptl_crystal_size_mid 0.100
_exptl_crystal_size_min 0.040
_refine_diff_density_max 0.366
_refine_diff_density_min -0.285
_refine_ls_extinction_method none
_refine_ls_goodness_of_fit_ref 1.044
_refine_ls_hydrogen_treatment constr
_refine_ls_matrix_type full
_refine_ls_number_parameters 381
_refine_ls_number_reflns 4986
_refine_ls_number_restraints 37
_refine_ls_restrained_S_all 1.053
_refine_ls_R_factor_all 0.0448
_refine_ls_R_factor_gt 0.0380
_refine_ls_shift/su_max 0.001
_refine_ls_shift/su_mean 0.000
_refine_ls_structure_factor_coef Fsqd
_refine_ls_weighting_details 'w=1/[\s^2^(Fo^2^)+(0.0544P)^2^+0.4229P] where P=(Fo^2^+2Fc^2^)/3'
_refine_ls_weighting_scheme calc
_refine_ls_wR_factor_gt 0.0979
_refine_ls_wR_factor_ref 0.1022
_reflns_number_gt 4328
_reflns_number_total 4986
_reflns_threshold_expression 'I > 2\s(I)'
_cod_data_source_file c8dt00672e2.cif
_cod_data_source_block erk8594
_cod_depositor_comments 'Adding full bibliography for 7045699--7045710.cif.'
_cod_database_code 7045704

loop_
_space_group_symop_operation_xyz
'x, y, z'
'-x, -y, -z'

loop_
_atom_site_type_symbol
_atom_site_label
_atom_site_fract_x
_atom_site_fract_y
_atom_site_fract_z
_atom_site_U_iso_or_equiv
_atom_site_adp_type
_atom_site_calc_flag
_atom_site_refinement_flags_adp
_atom_site_refinement_flags_occupancy
_atom_site_refinement_flags_posn
_atom_site_occupancy
_atom_site_disorder_assembly
_atom_site_disorder_group
B B1 0.48401(19) 0.14852(17) 0.50315(14) 0.0144(4) Uani d . . . 1.0 . .
C C1 0.51739(17) 0.04658(15) 0.32030(13) 0.0167(3) Uani d . . . 1.0 . .
H H1A 0.5767 0.0596 0.2485 0.02 Uiso calc U . R 1.0 . .
H H1B 0.4478 0.0182 0.31 0.02 Uiso calc U . R 1.0 . .
P P1 0.63112(4) -0.06820(4) 0.38762(3) 0.01269(12) Uani d . . . 1.0 . .
C C2 0.43785(17) 0.16767(15) 0.39460(13) 0.0164(3) Uani d . . . 1.0 . .
H H2A 0.3333 0.1924 0.416 0.02 Uiso calc U . R 1.0 . .
H H2B 0.4619 0.2338 0.3545 0.02 Uiso calc U . R 1.0 . .
C C3 0.65213(16) 0.04564(15) 0.45932(12) 0.0144(3) Uani d . . . 1.0 . .
H H3 0.6857 0.0104 0.5211 0.017 Uiso calc U . R 1.0 . .
C C4 0.75046(17) 0.10310(16) 0.38279(13) 0.0189(4) Uani d . . . 1.0 . .
H H4A 0.7073 0.1478 0.3297 0.028 Uiso calc U . R 1.0 . .
H H4B 0.8438 0.0381 0.3449 0.028 Uiso calc U . R 1.0 . .
H H4C 0.7628 0.1599 0.4252 0.028 Uiso calc U . R 1.0 . .
C C11 0.80159(17) -0.16210(15) 0.28266(13) 0.0155(3) Uani d . . . 1.0 . .
C C12 0.80538(17) -0.18009(15) 0.17611(13) 0.0169(3) Uani d . . . 1.0 . .
C C13 0.93613(18) -0.21649(16) 0.09212(13) 0.0209(4) Uani d . . . 1.0 . .
H H13 0.9383 -0.2254 0.0202 0.025 Uiso calc U . R 1.0 . .
C C14 1.06327(18) -0.24027(16) 0.10931(14) 0.0228(4) Uani d . . . 1.0 . .
C C15 1.05944(18) -0.23800(16) 0.21616(14) 0.0204(4) Uani d . . . 1.0 . .
H H15 1.1467 -0.262 0.2299 0.025 Uiso calc U . R 1.0 . .
C C16 0.93151(17) -0.20160(15) 0.30376(13) 0.0170(3) Uani d . . . 1.0 . .
C C17 0.67793(17) -0.17792(16) 0.14918(13) 0.0187(3) Uani d . . . 1.0 . .
H H17 0.5925 -0.1501 0.2169 0.022 Uiso calc U . R 1.0 . .
C C18 0.70762(19) -0.30906(17) 0.11404(14) 0.0237(4) Uani d . . . 1.0 . .
H H18A 0.7884 -0.337 0.0459 0.036 Uiso calc U . R 1.0 . .
H H18B 0.6227 -0.3101 0.1037 0.036 Uiso calc U . R 1.0 . .
H H18C 0.7307 -0.3638 0.1701 0.036 Uiso calc U . R 1.0 . .
C C19 0.6413(2) -0.09267(18) 0.06179(14) 0.0260(4) Uani d . . . 1.0 . .
H H19A 0.6186 -0.0084 0.0854 0.039 Uiso calc U . R 1.0 . .
H H19B 0.5586 -0.0964 0.0497 0.039 Uiso calc U . R 1.0 . .
H H19C 0.7233 -0.1186 -0.0058 0.039 Uiso calc U . R 1.0 . .
C C20 1.2020(2) -0.2746(2) 0.01320(16) 0.0328(5) Uani d U . D 1.0 . .
H H20 1.1766 -0.2655 -0.0542 0.039 Uiso calc U P R 0.783(8) A 1
H H20A 1.1905 -0.3248 -0.038 0.039 Uiso calc U P R 0.217(8) A 2
C C21 1.3015(4) -0.4076(3) 0.0115(3) 0.0418(9) Uani d U P D 0.783(8) A 1
H H21A 1.3875 -0.4282 -0.0529 0.063 Uiso calc U P R 0.783(8) A 1
H H21B 1.2527 -0.4608 0.0096 0.063 Uiso calc U P R 0.783(8) A 1
H H21C 1.3284 -0.4199 0.0767 0.063 Uiso calc U P R 0.783(8) A 1
C C22 1.2743(4) -0.1888(4) 0.0108(4) 0.0705(18) Uani d U P D 0.783(8) A 1
H H22A 1.2073 -0.104 0.0117 0.106 Uiso calc U P R 0.783(8) A 1
H H22B 1.3582 -0.2088 -0.0553 0.106 Uiso calc U P R 0.783(8) A 1
H H22C 1.3045 -0.1979 0.0743 0.106 Uiso calc U P R 0.783(8) A 1
C C21A 1.3344(15) -0.354(3) 0.0271(17) 0.129(11) Uani d U P D 0.217(8) A 2
H H21D 1.3395 -0.3263 0.0936 0.194 Uiso calc U P R 0.217(8) A 2
H H21E 1.4144 -0.3515 -0.0351 0.194 Uiso calc U P R 0.217(8) A 2
H H21F 1.3398 -0.438 0.0324 0.194 Uiso calc U P R 0.217(8) A 2
C C22A 1.2016(13) -0.1599(11) -0.0466(9) 0.051(4) Uani d U P D 0.217(8) A 2
H H22D 1.1954 -0.0981 0.0024 0.077 Uiso calc U P R 0.217(8) A 2
H H22E 1.1192 -0.1268 -0.0716 0.077 Uiso calc U P R 0.217(8) A 2
H H22F 1.2899 -0.1813 -0.1091 0.077 Uiso calc U P R 0.217(8) A 2
C C23 0.94005(17) -0.21884(16) 0.41735(13) 0.0191(4) Uani d . . . 1.0 . .
H H23 0.8402 -0.184 0.47 0.023 Uiso calc U . R 1.0 . .
C C24 1.0055(2) -0.35596(17) 0.43267(15) 0.0258(4) Uani d . . . 1.0 . .
H H24A 0.9555 -0.3975 0.4109 0.039 Uiso calc U . R 1.0 . .
H H24B 0.9961 -0.3674 0.509 0.039 Uiso calc U . R 1.0 . .
H H24C 1.1069 -0.3907 0.3879 0.039 Uiso calc U . R 1.0 . .
C C25 1.0237(2) -0.15518(18) 0.44547(15) 0.0259(4) Uani d . . . 1.0 . .
H H25A 1.1212 -0.1853 0.3933 0.039 Uiso calc U . R 1.0 . .
H H25B 1.0269 -0.1732 0.5186 0.039 Uiso calc U . R 1.0 . .
H H25C 0.9763 -0.0664 0.4425 0.039 Uiso calc U . R 1.0 . .
C C31 0.46292(16) 0.27460(15) 0.56253(12) 0.0157(3) Uani d . . . 1.0 . .
C C32 0.37017(17) 0.39071(16) 0.54915(13) 0.0178(3) Uani d . . . 1.0 . .
F F32 0.28804(10) 0.40515(9) 0.48771(8) 0.0232(2) Uani d . . . 1.0 . .
C C33 0.35456(18) 0.49932(16) 0.59505(13) 0.0202(4) Uani d . . . 1.0 . .
F F33 0.26617(11) 0.60746(9) 0.57496(8) 0.0268(2) Uani d . . . 1.0 . .
C C34 0.43344(19) 0.49461(16) 0.65958(13) 0.0217(4) Uani d . . . 1.0 . .
F F34 0.41880(12) 0.59816(10) 0.70607(9) 0.0298(3) Uani d . . . 1.0 . .
C C35 0.52712(18) 0.38232(17) 0.67608(14) 0.0209(4) Uani d . . . 1.0 . .
F F35 0.60351(11) 0.37610(10) 0.74008(9) 0.0287(3) Uani d . . . 1.0 . .
C C36 0.53895(17) 0.27662(15) 0.62873(13) 0.0176(3) Uani d . . . 1.0 . .
F F36 0.63099(10) 0.16995(9) 0.65154(8) 0.0213(2) Uani d . . . 1.0 . .
C C41 0.8712(2) 0.80613(19) 0.77427(14) 0.0295(4) Uani d . . . 1.0 . .
C C42 0.7907(2) 0.7394(2) 0.77478(16) 0.0380(5) Uani d . . . 1.0 . .
H H42 0.7012 0.7798 0.7643 0.046 Uiso calc U . R 1.0 . .
C C43 0.8392(3) 0.6155(2) 0.79031(18) 0.0430(5) Uani d . . . 1.0 . .
H H43 0.7837 0.5712 0.789 0.052 Uiso calc U . R 1.0 . .
C C44 0.9682(2) 0.5557(2) 0.80772(17) 0.0383(5) Uani d . . . 1.0 . .
H H44 1.0016 0.4706 0.8183 0.046 Uiso calc U . R 1.0 . .
C C45 1.0476(2) 0.6208(2) 0.80952(16) 0.0344(5) Uani d . . . 1.0 . .
H H45 1.1351 0.5807 0.8232 0.041 Uiso calc U . R 1.0 . .
C C46 1.0009(2) 0.74445(19) 0.79158(15) 0.0297(4) Uani d . . . 1.0 . .
H H46 1.0582 0.7877 0.7911 0.036 Uiso calc U . R 1.0 . .
C C47 0.8185(2) 0.9406(2) 0.75638(17) 0.0392(5) Uani d . . . 1.0 . .
H H47A 0.8811 0.9747 0.7691 0.059 Uiso calc U . R 1.0 . .
H H47B 0.7209 0.9831 0.8067 0.059 Uiso calc U . R 1.0 . .
H H47C 0.8191 0.9517 0.6817 0.059 Uiso calc U . R 1.0 . .

loop_
_atom_site_aniso_label
_atom_site_aniso_U_11
_atom_site_aniso_U_22
_atom_site_aniso_U_33
_atom_site_aniso_U_12
_atom_site_aniso_U_13
_atom_site_aniso_U_23
B1 0.0146(8) 0.0131(10) 0.0149(8) -0.0066(7) -0.0032(7) 0.0013(7)
C1 0.0178(8) 0.0141(9) 0.0159(8) -0.0039(7) -0.0058(6) 0.0007(6)
P1 0.0128(2) 0.0105(2) 0.0129(2) -0.00357(16) -0.00320(15) -0.00066(15)
C2 0.0173(8) 0.0128(8) 0.0164(8) -0.0045(7) -0.0039(6) 0.0002(6)
C3 0.0151(7) 0.0119(8) 0.0156(7) -0.0051(6) -0.0045(6) -0.0006(6)
C4 0.0171(8) 0.0153(9) 0.0230(8) -0.0071(7) -0.0041(7) -0.0008(7)
C11 0.0161(8) 0.0122(8) 0.0161(8) -0.0067(6) -0.0019(6) 0.0006(6)
C12 0.0203(8) 0.0116(8) 0.0163(8) -0.0055(7) -0.0044(6) 0.0013(6)
C13 0.0246(9) 0.0167(9) 0.0161(8) -0.0062(7) -0.0028(7) 0.0000(7)
C14 0.0214(9) 0.0172(9) 0.0224(9) -0.0059(7) 0.0002(7) -0.0022(7)
C15 0.0149(8) 0.0166(9) 0.0256(9) -0.0042(7) -0.0036(7) -0.0018(7)
C16 0.0193(8) 0.0096(8) 0.0210(8) -0.0055(7) -0.0054(7) -0.0005(6)
C17 0.0189(8) 0.0187(9) 0.0158(8) -0.0054(7) -0.0046(6) -0.0012(6)
C18 0.0248(9) 0.0208(10) 0.0237(9) -0.0079(8) -0.0064(7) -0.0047(7)
C19 0.0318(10) 0.0256(10) 0.0182(8) -0.0078(8) -0.0100(7) 0.0016(7)
C20 0.0248(9) 0.0376(12) 0.0261(10) -0.0121(9) 0.0039(8) -0.0038(8)
C21 0.0242(16) 0.0386(19) 0.0389(17) -0.0027(13) 0.0085(13) -0.0108(13)
C22 0.055(2) 0.065(3) 0.071(3) -0.045(2) 0.035(2) -0.027(2)
C21A 0.046(9) 0.22(3) 0.062(11) -0.010(12) -0.007(8) 0.068(15)
C22A 0.049(7) 0.076(9) 0.036(6) -0.045(6) -0.001(5) 0.012(5)
C23 0.0153(8) 0.0192(9) 0.0211(8) -0.0051(7) -0.0056(6) -0.0012(7)
C24 0.0260(9) 0.0227(10) 0.0279(9) -0.0072(8) -0.0115(7) 0.0028(7)
C25 0.0278(9) 0.0263(10) 0.0276(9) -0.0117(8) -0.0125(8) -0.0014(8)
C31 0.0152(7) 0.0152(9) 0.0144(7) -0.0074(7) -0.0006(6) 0.0002(6)
C32 0.0168(8) 0.0167(9) 0.0175(8) -0.0064(7) -0.0032(6) 0.0003(6)
F32 0.0247(5) 0.0150(5) 0.0277(5) -0.0018(4) -0.0134(4) -0.0001(4)
C33 0.0228(9) 0.0118(9) 0.0187(8) -0.0055(7) 0.0002(7) -0.0001(6)
F33 0.0329(6) 0.0110(5) 0.0275(5) -0.0028(4) -0.0062(4) 0.0006(4)
C34 0.0263(9) 0.0161(9) 0.0197(8) -0.0118(7) 0.0013(7) -0.0060(7)
F34 0.0389(6) 0.0179(6) 0.0322(6) -0.0135(5) -0.0071(5) -0.0071(4)
C35 0.0204(8) 0.0231(10) 0.0203(8) -0.0109(7) -0.0045(7) -0.0034(7)
F35 0.0308(6) 0.0290(6) 0.0318(6) -0.0125(5) -0.0149(5) -0.0063(5)
C36 0.0159(8) 0.0145(9) 0.0191(8) -0.0045(7) -0.0034(6) -0.0006(6)
F36 0.0217(5) 0.0168(5) 0.0250(5) -0.0042(4) -0.0111(4) -0.0013(4)
C41 0.0342(10) 0.0296(11) 0.0146(8) -0.0059(9) -0.0043(7) 0.0007(7)
C42 0.0445(12) 0.0452(14) 0.0278(10) -0.0144(10) -0.0205(9) 0.0020(9)
C43 0.0596(14) 0.0429(14) 0.0353(11) -0.0255(12) -0.0199(11) -0.0013(10)
C44 0.0491(13) 0.0238(11) 0.0297(10) -0.0062(10) -0.0081(9) -0.0021(8)
C45 0.0294(10) 0.0300(12) 0.0281(10) -0.0030(9) -0.0013(8) 0.0006(8)
C46 0.0269(9) 0.0292(11) 0.0218(9) -0.0063(8) -0.0007(7) 0.0005(8)
C47 0.0394(12) 0.0335(13) 0.0321(11) -0.0045(10) -0.0103(9) 0.0087(9)

loop_
_atom_type_symbol
_atom_type_description
_atom_type_scat_dispersion_real
_atom_type_scat_dispersion_imag
_atom_type_scat_source
C C 0.0181 0.0091 'International Tables Vol C Tables 4.2.6.8 and 6.1.1.4'
H H 0.0000 0.0000 'International Tables Vol C Tables 4.2.6.8 and 6.1.1.4'
B B 0.0090 0.0039 'International Tables Vol C Tables 4.2.6.8 and 6.1.1.4'
F F 0.0727 0.0534 'International Tables Vol C Tables 4.2.6.8 and 6.1.1.4'
P P 0.2955 0.4335 'International Tables Vol C Tables 4.2.6.8 and 6.1.1.4'

loop_
_geom_angle_atom_site_label_1
_geom_angle_atom_site_label_2
_geom_angle_atom_site_label_3
_geom_angle_site_symmetry_3
_geom_angle
C2 B1 C31 . 114.98(14)
C2 B1 C3 . 103.33(12)
C31 B1 C3 . 113.95(13)
C2 B1 P1 2_656 109.21(11)
C31 B1 P1 2_656 108.19(10)
C3 B1 P1 2_656 106.81(11)
C2 C1 P1 . 107.23(11)
C2 C1 H1A . 110.3
P1 C1 H1A . 110.3
C2 C1 H1B . 110.3
P1 C1 H1B . 110.3
H1A C1 H1B . 108.5
C3 P1 C1 . 94.35(7)
C3 P1 C11 . 111.14(7)
C1 P1 C11 . 108.31(7)
C3 P1 B1 2_656 109.02(7)
C1 P1 B1 2_656 110.11(7)
C11 P1 B1 2_656 120.71(7)
C1 C2 B1 . 110.11(13)
C1 C2 H2A . 109.6
B1 C2 H2A . 109.6
C1 C2 H2B . 109.6
B1 C2 H2B . 109.6
H2A C2 H2B . 108.2
C4 C3 B1 . 110.34(13)
C4 C3 P1 . 112.37(11)
B1 C3 P1 . 99.74(10)
C4 C3 H3 . 111.3
B1 C3 H3 . 111.3
P1 C3 H3 . 111.3
C3 C4 H4A . 109.5
C3 C4 H4B . 109.5
H4A C4 H4B . 109.5
C3 C4 H4C . 109.5
H4A C4 H4C . 109.5
H4B C4 H4C . 109.5
C16 C11 C12 . 119.25(14)
C16 C11 P1 . 120.16(12)
C12 C11 P1 . 119.99(12)
C13 C12 C11 . 118.57(15)
C13 C12 C17 . 117.18(14)
C11 C12 C17 . 123.77(14)
C14 C13 C12 . 122.57(16)
C14 C13 H13 . 118.7
C12 C13 H13 . 118.7
C13 C14 C15 . 117.62(15)
C13 C14 C20 . 119.95(16)
C15 C14 C20 . 122.34(16)
C14 C15 C16 . 122.16(16)
C14 C15 H15 . 118.9
C16 C15 H15 . 118.9
C15 C16 C11 . 118.63(15)
C15 C16 C23 . 117.99(14)
C11 C16 C23 . 123.08(14)
C19 C17 C12 . 114.64(14)
C19 C17 C18 . 109.39(14)
C12 C17 C18 . 108.82(14)
C19 C17 H17 . 107.9
C12 C17 H17 . 107.9
C18 C17 H17 . 107.9
C17 C18 H18A . 109.5
C17 C18 H18B . 109.5
H18A C18 H18B . 109.5
C17 C18 H18C . 109.5
H18A C18 H18C . 109.5
H18B C18 H18C . 109.5
C17 C19 H19A . 109.5
C17 C19 H19B . 109.5
H19A C19 H19B . 109.5
C17 C19 H19C . 109.5
H19A C19 H19C . 109.5
H19B C19 H19C . 109.5
C22 C20 C21 . 111.7(3)
C21A C20 C14 . 119.3(7)
C22 C20 C14 . 111.65(19)
C21 C20 C14 . 111.3(2)
C21A C20 C22A . 116.3(12)
C14 C20 C22A . 108.9(5)
C22 C20 H20 . 107.3
C21 C20 H20 . 107.3
C14 C20 H20 . 107.3
C21A C20 H20A . 103.3
C14 C20 H20A . 103.3
C22A C20 H20A . 103.3
C20 C21 H21A . 109.5
C20 C21 H21B . 109.5
H21A C21 H21B . 109.5
C20 C21 H21C . 109.5
H21A C21 H21C . 109.5
H21B C21 H21C . 109.5
C20 C22 H22A . 109.5
C20 C22 H22B . 109.5
H22A C22 H22B . 109.5
C20 C22 H22C . 109.5
H22A C22 H22C . 109.5
H22B C22 H22C . 109.5
C20 C21A H21D . 109.5
C20 C21A H21E . 109.5
H21D C21A H21E . 109.5
C20 C21A H21F . 109.5
H21D C21A H21F . 109.5
H21E C21A H21F . 109.5
C20 C22A H22D . 109.5
C20 C22A H22E . 109.5
H22D C22A H22E . 109.5
C20 C22A H22F . 109.5
H22D C22A H22F . 109.5
H22E C22A H22F . 109.5
C16 C23 C24 . 109.48(14)
C16 C23 C25 . 114.71(14)
C24 C23 C25 . 109.40(14)
C16 C23 H23 . 107.7
C24 C23 H23 . 107.7
C25 C23 H23 . 107.7
C23 C24 H24A . 109.5
C23 C24 H24B . 109.5
H24A C24 H24B . 109.5
C23 C24 H24C . 109.5
H24A C24 H24C . 109.5
H24B C24 H24C . 109.5
C23 C25 H25A . 109.5
C23 C25 H25B . 109.5
H25A C25 H25B . 109.5
C23 C25 H25C . 109.5
H25A C25 H25C . 109.5
H25B C25 H25C . 109.5
C32 C31 C36 . 113.27(15)
C32 C31 B1 . 123.21(14)
C36 C31 B1 . 123.49(15)
F32 C32 C33 . 114.76(15)
F32 C32 C31 . 120.91(15)
C33 C32 C31 . 124.33(16)
F33 C33 C34 . 120.28(15)
F33 C33 C32 . 120.36(16)
C34 C33 C32 . 119.34(16)
F34 C34 C35 . 120.41(16)
F34 C34 C33 . 120.47(16)
C35 C34 C33 . 119.12(16)
F35 C35 C34 . 119.82(15)
F35 C35 C36 . 120.69(16)
C34 C35 C36 . 119.46(16)
F36 C36 C35 . 115.50(15)
F36 C36 C31 . 120.04(14)
C35 C36 C31 . 124.46(16)
C46 C41 C42 . 117.9(2)
C46 C41 C47 . 121.32(19)
C42 C41 C47 . 120.78(19)
C43 C42 C41 . 121.1(2)
C43 C42 H42 . 119.5
C41 C42 H42 . 119.5
C42 C43 C44 . 120.3(2)
C42 C43 H43 . 119.9
C44 C43 H43 . 119.9
C45 C44 C43 . 119.4(2)
C45 C44 H44 . 120.3
C43 C44 H44 . 120.3
C44 C45 C46 . 120.5(2)
C44 C45 H45 . 119.7
C46 C45 H45 . 119.7
C45 C46 C41 . 120.8(2)
C45 C46 H46 . 119.6
C41 C46 H46 . 119.6
C41 C47 H47A . 109.5
C41 C47 H47B . 109.5
H47A C47 H47B . 109.5
C41 C47 H47C . 109.5
H47A C47 H47C . 109.5
H47B C47 H47C . 109.5

loop_
_geom_bond_atom_site_label_1
_geom_bond_atom_site_label_2
_geom_bond_site_symmetry_2
_geom_bond_distance
B1 C2 . 1.639(2)
B1 C31 . 1.639(2)
B1 C3 . 1.663(2)
B1 P1 2_656 2.0230(18)
C1 C2 . 1.554(2)
C1 P1 . 1.8440(16)
C1 H1A . 0.99
C1 H1B . 0.99
P1 C3 . 1.8302(16)
P1 C11 . 1.8483(16)
P1 B1 2_656 2.0229(18)
C2 H2A . 0.99
C2 H2B . 0.99
C3 C4 . 1.543(2)
C3 H3 . 1.0
C4 H4A . 0.98
C4 H4B . 0.98
C4 H4C . 0.98
C11 C16 . 1.414(2)
C11 C12 . 1.416(2)
C12 C13 . 1.392(2)
C12 C17 . 1.529(2)
C13 C14 . 1.386(3)
C13 H13 . 0.95
C14 C15 . 1.393(3)
C14 C20 . 1.525(2)
C15 C16 . 1.397(2)
C15 H15 . 0.95
C16 C23 . 1.522(2)
C17 C19 . 1.528(2)
C17 C18 . 1.536(2)
C17 H17 . 1.0
C18 H18A . 0.98
C18 H18B . 0.98
C18 H18C . 0.98
C19 H19A . 0.98
C19 H19B . 0.98
C19 H19C . 0.98
C20 C21A . 1.435(12)
C20 C22 . 1.510(4)
C20 C21 . 1.518(4)
C20 C22A . 1.528(10)
C20 H20 . 1.0
C20 H20A . 1.0
C21 H21A . 0.98
C21 H21B . 0.98
C21 H21C . 0.98
C22 H22A . 0.98
C22 H22B . 0.98
C22 H22C . 0.98
C21A H21D . 0.98
C21A H21E . 0.98
C21A H21F . 0.98
C22A H22D . 0.98
C22A H22E . 0.98
C22A H22F . 0.98
C23 C24 . 1.530(3)
C23 C25 . 1.532(2)
C23 H23 . 1.0
C24 H24A . 0.98
C24 H24B . 0.98
C24 H24C . 0.98
C25 H25A . 0.98
C25 H25B . 0.98
C25 H25C . 0.98
C31 C32 . 1.391(2)
C31 C36 . 1.393(2)
C32 F32 . 1.3490(19)
C32 C33 . 1.390(2)
C33 F33 . 1.338(2)
C33 C34 . 1.378(3)
C34 F34 . 1.343(2)
C34 C35 . 1.377(3)
C35 F35 . 1.346(2)
C35 C36 . 1.385(2)
C36 F36 . 1.357(2)
C41 C46 . 1.393(3)
C41 C42 . 1.394(3)
C41 C47 . 1.503(3)
C42 C43 . 1.383(3)
C42 H42 . 0.95
C43 C44 . 1.384(3)
C43 H43 . 0.95
C44 C45 . 1.376(3)
C44 H44 . 0.95
C45 C46 . 1.386(3)
C45 H45 . 0.95
C46 H46 . 0.95
C47 H47A . 0.98
C47 H47B . 0.98
C47 H47C . 0.98

loop_
_geom_torsion_atom_site_label_1
_geom_torsion_atom_site_label_2
_geom_torsion_atom_site_label_3
_geom_torsion_atom_site_label_4
_geom_torsion_site_symmetry_1
_geom_torsion_site_symmetry_4
_geom_torsion
C2 C1 P1 C3 . . -27.74(11)
C2 C1 P1 C11 . . -141.70(10)
C2 C1 P1 B1 . 2_656 84.35(12)
P1 C1 C2 B1 . . 0.03(15)
C31 B1 C2 C1 . . 156.40(13)
C3 B1 C2 C1 . . 31.61(16)
P1 B1 C2 C1 2_656 . -81.79(14)
C2 B1 C3 C4 . . 69.85(15)
C31 B1 C3 C4 . . -55.61(17)
P1 B1 C3 C4 2_656 . -175.02(10)
C2 B1 C3 P1 . . -48.54(13)
C31 B1 C3 P1 . . -174.01(11)
P1 B1 C3 P1 2_656 . 66.59(10)
C1 P1 C3 C4 . . -72.18(12)
C11 P1 C3 C4 . . 39.36(13)
B1 P1 C3 C4 2_656 . 174.80(11)
C1 P1 C3 B1 . . 44.70(10)
C11 P1 C3 B1 . . 156.24(10)
B1 P1 C3 B1 2_656 . -68.32(12)
C3 P1 C11 C16 . . 40.09(15)
C1 P1 C11 C16 . . 142.43(13)
B1 P1 C11 C16 2_656 . -89.41(14)
C3 P1 C11 C12 . . -130.93(13)
C1 P1 C11 C12 . . -28.59(15)
B1 P1 C11 C12 2_656 . 99.57(14)
C16 C11 C12 C13 . . -10.9(2)
P1 C11 C12 C13 . . 160.17(13)
C16 C11 C12 C17 . . 160.95(15)
P1 C11 C12 C17 . . -27.9(2)
C11 C12 C13 C14 . . 2.5(3)
C17 C12 C13 C14 . . -169.89(16)
C12 C13 C14 C15 . . 6.0(3)
C12 C13 C14 C20 . . -177.40(17)
C13 C14 C15 C16 . . -6.2(3)
C20 C14 C15 C16 . . 177.26(17)
C14 C15 C16 C11 . . -2.1(3)
C14 C15 C16 C23 . . 171.81(16)
C12 C11 C16 C15 . . 10.7(2)
P1 C11 C16 C15 . . -160.39(13)
C12 C11 C16 C23 . . -162.85(15)
P1 C11 C16 C23 . . 26.1(2)
C13 C12 C17 C19 . . -59.7(2)
C11 C12 C17 C19 . . 128.37(17)
C13 C12 C17 C18 . . 63.18(19)
C11 C12 C17 C18 . . -108.80(18)
C13 C14 C20 C21A . . -149.6(18)
C15 C14 C20 C21A . . 26.8(18)
C13 C14 C20 C22 . . 123.6(3)
C15 C14 C20 C22 . . -59.9(3)
C13 C14 C20 C21 . . -110.8(2)
C15 C14 C20 C21 . . 65.6(3)
C13 C14 C20 C22A . . 73.5(6)
C15 C14 C20 C22A . . -110.0(6)
C15 C16 C23 C24 . . -66.42(19)
C11 C16 C23 C24 . . 107.17(18)
C15 C16 C23 C25 . . 57.0(2)
C11 C16 C23 C25 . . -129.42(17)
C2 B1 C31 C32 . . 21.8(2)
C3 B1 C31 C32 . . 140.80(15)
P1 B1 C31 C32 2_656 . -100.58(15)
C2 B1 C31 C36 . . -156.26(14)
C3 B1 C31 C36 . . -37.2(2)
P1 B1 C31 C36 2_656 . 81.39(16)
C36 C31 C32 F32 . . -179.77(13)
B1 C31 C32 F32 . . 2.0(2)
C36 C31 C32 C33 . . 0.9(2)
B1 C31 C32 C33 . . -177.30(14)
F32 C32 C33 F33 . . -1.6(2)
C31 C32 C33 F33 . . 177.75(14)
F32 C32 C33 C34 . . 179.81(14)
C31 C32 C33 C34 . . -0.8(2)
F33 C33 C34 F34 . . 2.3(2)
C32 C33 C34 F34 . . -179.07(14)
F33 C33 C34 C35 . . -177.88(14)
C32 C33 C34 C35 . . 0.7(2)
F34 C34 C35 F35 . . 0.7(2)
C33 C34 C35 F35 . . -179.11(14)
F34 C34 C35 C36 . . 179.01(14)
C33 C34 C35 C36 . . -0.8(2)
F35 C35 C36 F36 . . 0.0(2)
C34 C35 C36 F36 . . -178.36(14)
F35 C35 C36 C31 . . 179.28(14)
C34 C35 C36 C31 . . 0.9(3)
C32 C31 C36 F36 . . 178.31(13)
B1 C31 C36 F36 . . -3.5(2)
C32 C31 C36 C35 . . -1.0(2)
B1 C31 C36 C35 . . 177.24(15)
C46 C41 C42 C43 . . -1.0(3)
C47 C41 C42 C43 . . 179.46(19)
C41 C42 C43 C44 . . 1.2(3)
C42 C43 C44 C45 . . 0.0(3)
C43 C44 C45 C46 . . -1.5(3)
C44 C45 C46 C41 . . 1.7(3)
C42 C41 C46 C45 . . -0.5(3)
C47 C41 C46 C45 . . 179.08(18)
